data_2206107
loop_
_publ_author_name
'Zhang, Hong-Tao'
'You, Xiao-Zeng'

_publ_section_title
;The one-dimensional zigzag coordination polymer
 <i>catena</i>-poly[[[triaquazinc(II)]-\m-<i>N</i>,<i>N</i>'-(benzene-1,4-dicarboxamido)diacetato-\k^2^<i>O</i>:<i>O</i>']
 dihydrate]
;
_journal_issue 6
_journal_name_full 'Acta Crystallographica Section E'
_journal_page_first m1163
_journal_page_last m1165
_journal_paper_doi 10.1107/S1600536805015345
_journal_volume 61
_journal_year 2005
_chemical_formula_iupac '[Zn (C12 H10 N2 O6) (H2 O)3], 2H2 O'
_chemical_formula_moiety 'C12 H16 N2 O9 Zn, 2H2 O'
_chemical_formula_sum 'C12 H20 N2 O11 Zn'
_chemical_formula_weight 433.69
_chemical_name_systematic
;
catena-poly[[[triaquazinc(II)]-\m-N,N'-(benzene-1,4-dicarboxamido)diacetato-
\k^2^O:O'] dihydrate]
;
_space_group_IT_number 15
_symmetry_cell_setting monoclinic
_symmetry_space_group_name_Hall '-C 2yc'
_symmetry_space_group_name_H-M 'C 1 2/c 1'
_atom_sites_solution_hydrogens geom
_atom_sites_solution_primary direct
_atom_sites_solution_secondary difmap
_audit_creation_method SHELXL-97
_cell_angle_alpha 90.00
_cell_angle_beta 93.44(3)
_cell_angle_gamma 90.00
_cell_formula_units_Z 4
_cell_length_a 6.8980(14)
_cell_length_b 7.7550(16)
_cell_length_c 30.339(6)
_cell_measurement_reflns_used 25
_cell_measurement_temperature 298(2)
_cell_measurement_theta_max 15.0
_cell_measurement_theta_min 2.5
_cell_volume 1620.0(6)
_computing_cell_refinement 'CAD-4 Software'
_computing_data_collection 'CAD-4 Software (Enraf--Nonius, 1989)'
_computing_data_reduction 'XCAD4 (Harms & Wocadlo, 1995)'
_computing_molecular_graphics 'SHELXTL (Sheldrick, 2000)'
_computing_publication_material SHELXTL
_computing_structure_refinement 'SHELXL97 (Sheldrick, 1997)'
_computing_structure_solution 'SHELXS97 (Sheldrick, 1997)'
_diffrn_ambient_temperature 298(2)
_diffrn_measured_fraction_theta_full 0.99
_diffrn_measured_fraction_theta_max 0.99
_diffrn_measurement_device_type 'Enraf-Nonius CAD-4'
_diffrn_measurement_method \w
_diffrn_radiation_monochromator graphite
_diffrn_radiation_source 'fine-focus sealed tube'
_diffrn_radiation_type MoK\a
_diffrn_radiation_wavelength 0.71073
_diffrn_reflns_av_R_equivalents 0.0514
_diffrn_reflns_av_sigmaI/netI 0.0335
_diffrn_reflns_limit_h_max 0
_diffrn_reflns_limit_h_min -8
_diffrn_reflns_limit_k_max 9
_diffrn_reflns_limit_k_min 0
_diffrn_reflns_limit_l_max 37
_diffrn_reflns_limit_l_min -37
_diffrn_reflns_number 1723
_diffrn_reflns_theta_full 26.0
_diffrn_reflns_theta_max 26.0
_diffrn_reflns_theta_min 1.3
_diffrn_standards_decay_% 0.9
_diffrn_standards_interval_count 200
_diffrn_standards_number 3
_exptl_absorpt_coefficient_mu 1.582
_exptl_absorpt_correction_T_max 0.850
_exptl_absorpt_correction_T_min 0.458
_exptl_absorpt_correction_type psi-scan
_exptl_absorpt_process_details '(XCAD4; Harms & Wocadlo, 1995)'
_exptl_crystal_colour colorless
_exptl_crystal_density_diffrn 1.778
_exptl_crystal_density_method 'not measured'
_exptl_crystal_description plate
_exptl_crystal_F_000 896
_exptl_crystal_size_max 0.50
_exptl_crystal_size_mid 0.46
_exptl_crystal_size_min 0.11
_refine_diff_density_max 0.41
_refine_diff_density_min -0.62
_refine_ls_extinction_method none
_refine_ls_goodness_of_fit_ref 1.122
_refine_ls_hydrogen_treatment mixed
_refine_ls_matrix_type full
_refine_ls_number_parameters 122
_refine_ls_number_reflns 1587
_refine_ls_number_restraints 2
_refine_ls_restrained_S_all 1.121
_refine_ls_R_factor_all 0.052
_refine_ls_R_factor_gt 0.042
_refine_ls_shift/su_max 0.000
_refine_ls_shift/su_mean 0.000
_refine_ls_structure_factor_coef Fsqd
_refine_ls_weighting_details 'w=1/[\s^2^(Fo^2^)+(0.0961P)^2^+4.1191P] where P=(Fo^2^+2Fc^2^)/3'
_refine_ls_weighting_scheme calc
_refine_ls_wR_factor_gt 0.113
_refine_ls_wR_factor_ref 0.120
_reflns_number_gt 1372
_reflns_number_total 1587
_reflns_threshold_expression I>2\s(I)
_cod_data_source_file xu6010.cif
_cod_data_source_block I
_cod_original_sg_symbol_H-M 'C 2/c'
_cod_database_code 2206107
_cod_database_fobs_code 2206107

loop_
_symmetry_equiv_pos_as_xyz
'x, y, z'
'-x, y, -z+1/2'
'x+1/2, y+1/2, z'
'-x+1/2, y+1/2, -z+1/2'
'-x, -y, -z'
'x, -y, z-1/2'
'-x+1/2, -y+1/2, -z'
'x+1/2, -y+1/2, z-1/2'

loop_
_atom_site_label
_atom_site_fract_x
_atom_site_fract_y
_atom_site_fract_z
_atom_site_U_iso_or_equiv
_atom_site_adp_type
_atom_site_calc_flag
_atom_site_refinement_flags
_atom_site_occupancy
_atom_site_type_symbol
C1 0.7751(4) 0.2507(4) 0.67519(10) 0.0212(6) Uani d . 1 C
C2 0.6807(5) 0.3604(4) 0.63826(11) 0.0241(7) Uani d . 1 C
H2A 0.5829 0.4330 0.6505 0.029 Uiso d R 1 H
H2B 0.7788 0.4355 0.6270 0.029 Uiso d R 1 H
C3 0.6981(5) 0.1815(4) 0.57309(11) 0.0229(7) Uani d . 1 C
C4 0.5903(4) 0.0896(4) 0.53576(10) 0.0215(7) Uani d . 1 C
C5 0.6995(5) 0.0020(5) 0.50601(12) 0.0298(8) Uani d . 1 C
H5 0.8343 0.0022 0.5099 0.036 Uiso d R 1 H
C6 0.6110(5) -0.0864(5) 0.47059(12) 0.0305(8) Uani d . 1 C
H6 0.6867 -0.1439 0.4509 0.037 Uiso d R 1 H
N1 0.5918(4) 0.2638(4) 0.60195(9) 0.0259(6) Uani d . 1 N
H3 0.4672 0.2588 0.5987 0.031 Uiso calc R 1 H
O1 0.7432(3) 0.1770(3) 0.78869(8) 0.0242(5) Uani d . 1 O
H1A 0.6959 0.0757 0.7886 0.029 Uiso d R 1 H
H1B 0.7883 0.2025 0.8145 0.029 Uiso d R 1 H
O2 0.8729(3) 0.3362(3) 0.70474(7) 0.0226(5) Uani d . 1 O
O3 0.7580(4) 0.0930(3) 0.67597(9) 0.0398(7) Uani d . 1 O
O4 1.0000 -0.0742(4) 0.7500 0.0289(8) Uani d SD 1 O
H4 0.922(4) -0.136(4) 0.7346(11) 0.035 Uiso d D 1 H
O5 0.8768(4) 0.1811(3) 0.57643(9) 0.0341(6) Uani d . 1 O
O6 0.1926(3) 0.3001(3) 0.62691(8) 0.0284(5) Uani d . 1 O
H6A 0.0986 0.2757 0.6086 0.034 Uiso d R 1 H
H6B 0.1833 0.4053 0.6344 0.034 Uiso d R 1 H
Zn 1.0000 0.18129(6) 0.7500 0.0206(2) Uani d S 1 Zn

loop_
_atom_site_aniso_label
_atom_site_aniso_U_11
_atom_site_aniso_U_22
_atom_site_aniso_U_33
_atom_site_aniso_U_12
_atom_site_aniso_U_13
_atom_site_aniso_U_23
C1 0.0213(15) 0.0241(16) 0.0182(15) 0.0041(12) 0.0009(12) -0.0017(12)
C2 0.0258(16) 0.0249(16) 0.0204(16) 0.0019(13) -0.0092(13) -0.0035(13)
C3 0.0269(16) 0.0234(16) 0.0172(15) -0.0006(12) -0.0084(13) 0.0004(12)
C4 0.0234(15) 0.0219(15) 0.0182(16) -0.0020(12) -0.0064(12) -0.0007(12)
C5 0.0196(15) 0.041(2) 0.0281(18) -0.0003(13) -0.0035(13) -0.0117(15)
C6 0.0248(16) 0.038(2) 0.0282(18) 0.0028(14) -0.0024(13) -0.0148(15)
N1 0.0255(14) 0.0301(15) 0.0209(14) 0.0036(12) -0.0090(11) -0.0072(12)
O1 0.0264(12) 0.0194(11) 0.0264(12) -0.0011(8) -0.0014(9) 0.0020(9)
O2 0.0228(11) 0.0251(12) 0.0187(11) 0.0019(9) -0.0077(9) -0.0023(9)
O3 0.0585(18) 0.0223(13) 0.0369(15) -0.0022(12) -0.0100(13) -0.0009(11)
O4 0.0199(16) 0.0195(16) 0.046(2) 0.000 -0.0131(14) 0.000
O5 0.0239(12) 0.0441(16) 0.0333(14) -0.0019(10) -0.0062(10) -0.0133(11)
O6 0.0267(12) 0.0290(13) 0.0284(13) -0.0013(9) -0.0067(10) -0.0060(10)
Zn 0.0209(3) 0.0186(3) 0.0216(3) 0.000 -0.0042(2) 0.000

loop_
_atom_type_symbol
_atom_type_description
_atom_type_scat_dispersion_real
_atom_type_scat_dispersion_imag
_atom_type_scat_source
C C 0.0033 0.0016 'International Tables Vol C Tables 4.2.6.8 and 6.1.1.4'
H H 0.0000 0.0000 'International Tables Vol C Tables 4.2.6.8 and 6.1.1.4'
N N 0.0061 0.0033 'International Tables Vol C Tables 4.2.6.8 and 6.1.1.4'
O O 0.0106 0.0060 'International Tables Vol C Tables 4.2.6.8 and 6.1.1.4'
Zn Zn 0.2839 1.4301 'International Tables Vol C Tables 4.2.6.8 and 6.1.1.4'

loop_
_geom_angle_atom_site_label_1
_geom_angle_atom_site_label_2
_geom_angle_atom_site_label_3
_geom_angle_site_symmetry_1
_geom_angle_site_symmetry_3
_geom_angle
_geom_angle_publ_flag
O3 C1 O2 . . 123.4(3) ?
O3 C1 C2 . . 122.2(3) ?
O2 C1 C2 . . 114.3(3) ?
N1 C2 C1 . . 114.6(3) ?
N1 C2 H2A . . 108.8 ?
C1 C2 H2A . . 108.6 ?
N1 C2 H2B . . 108.6 ?
C1 C2 H2B . . 108.5 ?
H2A C2 H2B . . 107.6 ?
O5 C3 N1 . . 122.2(3) ?
O5 C3 C4 . . 120.7(3) ?
N1 C3 C4 . . 117.1(3) ?
C5 C4 C6 . 5_656 118.6(3) ?
C5 C4 C3 . . 117.4(3) ?
C6 C4 C3 5_656 . 124.0(3) ?
C6 C5 C4 . . 121.0(3) ?
C6 C5 H5 . . 119.4 ?
C4 C5 H5 . . 119.6 ?
C5 C6 C4 . 5_656 120.4(3) ?
C5 C6 H6 . . 119.8 ?
C4 C6 H6 5_656 . 119.8 ?
C3 N1 C2 . . 121.6(3) ?
C3 N1 H3 . . 119.2 ?
C2 N1 H3 . . 119.2 ?
Zn O1 H1A . . 109.6 ?
Zn O1 H1B . . 103.2 ?
H1A O1 H1B . . 109.7 ?
C1 O2 Zn . . 111.4(2) ?
Zn O4 H4 . . 124.9(18) ?
H4 O4 H4 . 2_756 110.23 ?
H6A O6 H6B . . 108.7 ?
O4 Zn O2 . 2_756 127.17(6) ?
O4 Zn O2 . . 127.17(7) yes
O2 Zn O2 2_756 . 105.65(13) yes
O4 Zn O1 . . 89.12(6) yes
O2 Zn O1 2_756 . 88.65(9) yes
O2 Zn O1 . . 92.41(9) yes
O4 Zn O1 . 2_756 89.12(6) ?
O2 Zn O1 2_756 2_756 92.41(9) ?
O2 Zn O1 . 2_756 88.65(9) ?
O1 Zn O1 . 2_756 178.24(11) yes

loop_
_geom_bond_atom_site_label_1
_geom_bond_atom_site_label_2
_geom_bond_site_symmetry_2
_geom_bond_distance
_geom_bond_publ_flag
C1 O3 . 1.229(4) ?
C1 O2 . 1.275(4) ?
C1 C2 . 1.522(4) ?
C2 N1 . 1.439(4) ?
C2 H2A . 0.9700 ?
C2 H2B . 0.9700 ?
C3 O5 . 1.231(4) ?
C3 N1 . 1.338(4) ?
C3 C4 . 1.498(4) ?
C4 C5 . 1.388(5) ?
C4 C6 5_656 1.391(5) ?
C5 C6 . 1.385(5) ?
C5 H5 . 0.9300 ?
C6 C4 5_656 1.391(5) ?
C6 H6 . 0.9301 ?
N1 H3 . 0.8600 ?
Zn O1 . 2.183(2) yes
O1 H1A . 0.8500 ?
O1 H1B . 0.8499 ?
Zn O2 . 1.988(2) yes
Zn O4 . 1.981(3) yes
O4 H4 . 0.843(17) ?
O6 H6A . 0.8499 ?
O6 H6B . 0.8500 ?
Zn O2 2_756 1.988(2) ?
Zn O1 2_756 2.183(2) ?

loop_
_geom_hbond_atom_site_label_D
_geom_hbond_atom_site_label_H
_geom_hbond_atom_site_label_A
_geom_hbond_site_symmetry_A
_geom_hbond_distance_DH
_geom_hbond_distance_HA
_geom_hbond_distance_DA
_geom_hbond_angle_DHA
_geom_hbond_publ_flag
O1 H1A O2 4_646 0.85 1.93 2.772(3) 170 yes
O1 H1B O6 2_656 0.85 1.93 2.744(4) 161 yes
N1 H3 O6 . 0.86 2.15 2.913(4) 148 yes
O4 H4 O1 4_646 0.843(17) 1.95(2) 2.771(3) 165(3) yes
O6 H6A O5 1_455 0.85 1.91 2.747(3) 167 yes
O6 H6B O3 3_455 0.85 1.97 2.738(3) 149 yes

loop_
_geom_torsion_atom_site_label_1
_geom_torsion_atom_site_label_2
_geom_torsion_atom_site_label_3
_geom_torsion_atom_site_label_4
_geom_torsion
C1 C2 N1 C3 -72.7(4)
